data_2214059
loop_
_publ_author_name
'Song, Ah-Ran'
'Hwang, In-Chul'
'Ha, Kwang'

_publ_section_title
;
 [(1,2,5,6-\h)-1,3,5,7-Cyclooctatetraene]iodido(methyl)platinum(II)
;
_journal_coeditor_code BI2192
_journal_issue 7
_journal_name_full 'Acta Crystallographica Section E'
_journal_page_first m1879
_journal_page_last m1879
_journal_paper_doi 10.1107/S1600536807028012
_journal_volume 63
_journal_year 2007
_chemical_formula_iupac '[Pt (C H3) I (C8 H8)]'
_chemical_formula_moiety 'C9 H11 I Pt'
_chemical_formula_sum 'C9 H11 I Pt'
_chemical_formula_weight 441.17
_chemical_name_systematic
;
[(1,2,5,6-\h^4^)-1,3,5,7-Cyclooctatetraene]iodo(methyl)platinum(II)
;
_space_group_IT_number 14
_symmetry_cell_setting monoclinic
_symmetry_space_group_name_Hall '-P 2ybc'
_symmetry_space_group_name_H-M 'P 1 21/c 1'
_atom_sites_solution_hydrogens geom
_atom_sites_solution_primary direct
_atom_sites_solution_secondary difmap
_cell_angle_alpha 90
_cell_angle_beta 120.901(3)
_cell_angle_gamma 90
_cell_formula_units_Z 4
_cell_length_a 8.447(2)
_cell_length_b 10.181(2)
_cell_length_c 13.504(2)
_cell_measurement_reflns_used 3200
_cell_measurement_temperature 293(2)
_cell_measurement_theta_max 26.36
_cell_measurement_theta_min 2.66
_cell_volume 996.5(3)
_computing_cell_refinement 'SAINT (Bruker, 2000)'
_computing_data_collection 'SMART (Bruker, 2000)'
_computing_data_reduction SAINT
_computing_molecular_graphics 'ORTEP-3 (Farrugia, 1997) and PLATON (Spek, 2003)'
_computing_publication_material SHELXL97
_computing_structure_refinement 'SHELXL97 (Sheldrick, 1997)'
_computing_structure_solution 'SHELXS97 (Sheldrick, 1997)'
_diffrn_ambient_temperature 293(2)
_diffrn_measured_fraction_theta_full 0.995
_diffrn_measured_fraction_theta_max 0.995
_diffrn_measurement_device_type 'Bruker SMART 1000 CCD'
_diffrn_measurement_method '\f and \w'
_diffrn_radiation_monochromator graphite
_diffrn_radiation_source 'fine-focus sealed tube'
_diffrn_radiation_type 'Mo K\a'
_diffrn_radiation_wavelength 0.71073
_diffrn_reflns_av_R_equivalents 0.0305
_diffrn_reflns_av_sigmaI/netI 0.0277
_diffrn_reflns_limit_h_max 10
_diffrn_reflns_limit_h_min -5
_diffrn_reflns_limit_k_max 12
_diffrn_reflns_limit_k_min -12
_diffrn_reflns_limit_l_max 14
_diffrn_reflns_limit_l_min -16
_diffrn_reflns_number 5241
_diffrn_reflns_theta_full 26.38
_diffrn_reflns_theta_max 26.38
_diffrn_reflns_theta_min 2.66
_diffrn_standards_number 0
_exptl_absorpt_coefficient_mu 17.116
_exptl_absorpt_correction_T_max 0.181
_exptl_absorpt_correction_T_min 0.063
_exptl_absorpt_correction_type multi-scan
_exptl_absorpt_process_details '(SADABS; Bruker, 2000)'
_exptl_crystal_colour yellow
_exptl_crystal_density_diffrn 2.941
_exptl_crystal_density_method 'not measured'
_exptl_crystal_description plate
_exptl_crystal_F_000 784
_exptl_crystal_size_max 0.18
_exptl_crystal_size_mid 0.17
_exptl_crystal_size_min 0.10
_refine_diff_density_max 2.041
_refine_diff_density_min -1.645
_refine_ls_extinction_method none
_refine_ls_goodness_of_fit_ref 1.043
_refine_ls_hydrogen_treatment constr
_refine_ls_matrix_type full
_refine_ls_number_parameters 101
_refine_ls_number_reflns 2034
_refine_ls_number_restraints 0
_refine_ls_restrained_S_all 1.043
_refine_ls_R_factor_all 0.0387
_refine_ls_R_factor_gt 0.0347
_refine_ls_shift/su_max 0.000
_refine_ls_shift/su_mean 0.000
_refine_ls_structure_factor_coef Fsqd
_refine_ls_weighting_details 'calc w=1/[\s^2^(Fo^2^)+(0.0652P)^2^+0.318P] where P=(Fo^2^+2Fc^2^)/3'
_refine_ls_weighting_scheme calc
_refine_ls_wR_factor_gt 0.0929
_refine_ls_wR_factor_ref 0.0949
_reflns_number_gt 1824
_reflns_number_total 2034
_reflns_threshold_expression I>2\s(I)
_cod_data_source_file bi2192.cif
_cod_data_source_block I
_cod_original_sg_symbol_H-M 'P 21/c'
_cod_database_code 2214059
_cod_database_fobs_code 2214059

loop_
_symmetry_equiv_pos_as_xyz
'x, y, z'
'-x, y+1/2, -z+1/2'
'-x, -y, -z'
'x, -y-1/2, z-1/2'

loop_
_atom_site_type_symbol
_atom_site_label
_atom_site_fract_x
_atom_site_fract_y
_atom_site_fract_z
_atom_site_U_iso_or_equiv
_atom_site_adp_type
_atom_site_calc_flag
_atom_site_refinement_flags
_atom_site_occupancy
Pt Pt -0.07706(4) 0.19134(3) 0.33127(2) 0.03353(14) Uani d . 1
I I -0.25885(8) 0.36453(6) 0.37576(6) 0.0554(2) Uani d . 1
C C1 0.1744(12) 0.1904(9) 0.5146(7) 0.048(2) Uani d . 1
H H1 0.1547 0.2215 0.5761 0.058 Uiso calc R 1
C C2 0.2011(11) 0.2851(9) 0.4519(8) 0.0438(19) Uani d . 1
H H2 0.1965 0.3760 0.4743 0.053 Uiso calc R 1
C C3 0.3096(11) 0.2642(9) 0.3965(7) 0.0456(19) Uani d . 1
H H3 0.4196 0.3097 0.4233 0.055 Uiso calc R 1
C C4 0.2537(12) 0.1815(9) 0.3090(8) 0.050(2) Uani d . 1
H H4 0.3263 0.1694 0.2763 0.060 Uiso calc R 1
C C5 0.0784(12) 0.1079(9) 0.2621(7) 0.048(2) Uani d . 1
H H5 0.0101 0.0950 0.1783 0.057 Uiso calc R 1
C C6 0.0489(13) 0.0121(8) 0.3254(8) 0.052(2) Uani d . 1
H H6 -0.0371 -0.0580 0.2793 0.063 Uiso calc R 1
C C7 0.1911(14) -0.0256(10) 0.4420(10) 0.061(2) Uani d . 1
H H7 0.2403 -0.1099 0.4550 0.073 Uiso calc R 1
C C8 0.2505(14) 0.0547(11) 0.5277(9) 0.066(3) Uani d . 1
H H8 0.3438 0.0272 0.6002 0.079 Uiso calc R 1
C C9 -0.3222(14) 0.1393(12) 0.1861(8) 0.064(3) Uani d . 1
H H9A -0.3010 0.0683 0.1476 0.096 Uiso calc R 1
H H9B -0.3711 0.2133 0.1350 0.096 Uiso calc R 1
H H9C -0.4088 0.1122 0.2080 0.096 Uiso calc R 1

loop_
_atom_site_aniso_label
_atom_site_aniso_U_11
_atom_site_aniso_U_22
_atom_site_aniso_U_33
_atom_site_aniso_U_12
_atom_site_aniso_U_13
_atom_site_aniso_U_23
Pt 0.0312(2) 0.0354(2) 0.0346(2) -0.00195(10) 0.01736(15) -0.00058(11)
I 0.0558(4) 0.0487(4) 0.0810(4) 0.0069(3) 0.0489(3) 0.0041(3)
C1 0.036(4) 0.074(7) 0.029(4) -0.008(4) 0.013(3) -0.005(4)
C2 0.037(4) 0.051(5) 0.045(4) -0.009(3) 0.022(4) -0.015(4)
C3 0.027(4) 0.050(5) 0.052(5) -0.003(4) 0.015(3) 0.010(4)
C4 0.045(5) 0.062(6) 0.057(5) 0.014(4) 0.036(4) 0.016(4)
C5 0.052(5) 0.052(5) 0.048(4) 0.004(4) 0.032(4) -0.007(4)
C6 0.063(6) 0.028(4) 0.067(6) -0.003(4) 0.034(5) -0.007(4)
C7 0.064(6) 0.041(5) 0.082(7) 0.012(4) 0.041(5) 0.020(5)
C8 0.053(6) 0.076(7) 0.062(6) 0.013(5) 0.025(5) 0.041(6)
C9 0.048(5) 0.081(7) 0.046(5) -0.014(5) 0.012(4) -0.009(5)

loop_
_atom_type_symbol
_atom_type_description
_atom_type_scat_dispersion_real
_atom_type_scat_dispersion_imag
_atom_type_scat_source
C C 0.0033 0.0016 'International Tables Vol C Tables 4.2.6.8 and 6.1.1.4'
H H 0.0000 0.0000 'International Tables Vol C Tables 4.2.6.8 and 6.1.1.4'
I I -0.4742 1.8119 'International Tables Vol C Tables 4.2.6.8 and 6.1.1.4'
Pt Pt -1.7033 8.3905 'International Tables Vol C Tables 4.2.6.8 and 6.1.1.4'

loop_
_geom_angle_atom_site_label_1
_geom_angle_atom_site_label_2
_geom_angle_atom_site_label_3
_geom_angle
C9 Pt C6 91.2(4)
C9 Pt C5 91.4(4)
C6 Pt C5 38.3(3)
C9 Pt C2 162.8(4)
C6 Pt C2 92.0(3)
C5 Pt C2 80.8(3)
C9 Pt C1 161.7(4)
C6 Pt C1 80.4(3)
C5 Pt C1 91.9(3)
C2 Pt C1 35.1(3)
C9 Pt I 88.3(3)
C6 Pt I 162.2(3)
C5 Pt I 159.5(2)
C2 Pt I 93.7(2)
C1 Pt I 94.8(2)
C2 C1 C8 121.6(8)
C2 C1 Pt 71.7(5)
C8 C1 Pt 103.6(6)
C2 C1 H1 116.6
C8 C1 H1 116.6
Pt C1 H1 116.6
C1 C2 C3 123.7(8)
C1 C2 Pt 73.2(5)
C3 C2 Pt 105.1(5)
C1 C2 H2 115.3
C3 C2 H2 115.3
Pt C2 H2 115.3
C4 C3 C2 121.2(8)
C4 C3 H3 119.4
C2 C3 H3 119.4
C3 C4 C5 121.6(8)
C3 C4 H4 119.2
C5 C4 H4 119.2
C6 C5 C4 122.9(8)
C6 C5 Pt 70.7(5)
C4 C5 Pt 108.4(6)
C6 C5 H5 115.4
C4 C5 H5 115.4
Pt C5 H5 115.4
C5 C6 C7 122.4(8)
C5 C6 Pt 71.1(5)
C7 C6 Pt 109.5(7)
C5 C6 H6 115.2
C7 C6 H6 115.2
Pt C6 H6 115.2
C8 C7 C6 121.8(9)
C8 C7 H7 119.1
C6 C7 H7 119.1
C7 C8 C1 122.3(9)
C7 C8 H8 118.8
C1 C8 H8 118.8
Pt C9 H9A 109.5
Pt C9 H9B 109.5
H9A C9 H9B 109.5
Pt C9 H9C 109.5
H9A C9 H9C 109.5
H9B C9 H9C 109.5

loop_
_geom_bond_atom_site_label_1
_geom_bond_atom_site_label_2
_geom_bond_distance
Pt C9 2.060(9)
Pt C6 2.135(8)
Pt C5 2.140(8)
Pt C2 2.270(8)
Pt C1 2.289(8)
Pt I 2.6029(7)
C1 C2 1.376(12)
C1 C8 1.495(14)
C1 H1 0.980
C2 C3 1.466(12)
C2 H2 0.980
C3 C4 1.325(13)
C3 H3 0.930
C4 C5 1.481(13)
C4 H4 0.930
C5 C6 1.401(13)
C5 H5 0.980
C6 C7 1.459(14)
C6 H6 0.980
C7 C8 1.289(15)
C7 H7 0.930
C8 H8 0.930
C9 H9A 0.960
C9 H9B 0.960
C9 H9C 0.960

loop_
_geom_torsion_atom_site_label_1
_geom_torsion_atom_site_label_2
_geom_torsion_atom_site_label_3
_geom_torsion_atom_site_label_4
_geom_torsion
C9 Pt C1 C2 171.3(12)
C6 Pt C1 C2 107.5(6)
C5 Pt C1 C2 70.9(6)
I Pt C1 C2 -89.7(5)
C9 Pt C1 C8 52.1(15)
C6 Pt C1 C8 -11.7(6)
C5 Pt C1 C8 -48.3(6)
C2 Pt C1 C8 -119.2(9)
I Pt C1 C8 151.1(6)
C8 C1 C2 C3 -2.2(13)
Pt C1 C2 C3 -97.2(8)
C8 C1 C2 Pt 95.0(8)
C9 Pt C2 C1 -170.8(13)
C6 Pt C2 C1 -70.2(6)
C5 Pt C2 C1 -106.9(6)
I Pt C2 C1 93.0(5)
C9 Pt C2 C3 -49.5(16)
C6 Pt C2 C3 51.1(6)
C5 Pt C2 C3 14.3(6)
C1 Pt C2 C3 121.2(9)
I Pt C2 C3 -145.8(6)
C1 C2 C3 C4 66.9(12)
Pt C2 C3 C4 -12.8(10)
C2 C3 C4 C5 0.9(13)
C3 C4 C5 C6 -65.9(12)
C3 C4 C5 Pt 12.6(10)
C9 Pt C5 C6 -90.2(6)
C2 Pt C5 C6 105.2(6)
C1 Pt C5 C6 71.8(5)
I Pt C5 C6 -179.1(5)
C9 Pt C5 C4 150.5(7)
C6 Pt C5 C4 -119.3(8)
C2 Pt C5 C4 -14.1(6)
C1 Pt C5 C4 -47.6(6)
I Pt C5 C4 61.6(10)
C4 C5 C6 C7 -1.8(14)
Pt C5 C6 C7 -101.6(9)
C4 C5 C6 Pt 99.8(8)
C9 Pt C6 C5 90.7(6)
C2 Pt C6 C5 -72.4(5)
C1 Pt C6 C5 -105.7(6)
I Pt C6 C5 178.9(6)
C9 Pt C6 C7 -150.6(7)
C5 Pt C6 C7 118.7(9)
C2 Pt C6 C7 46.3(7)
C1 Pt C6 C7 13.0(6)
I Pt C6 C7 -62.4(11)
C5 C6 C7 C8 66.5(14)
Pt C6 C7 C8 -13.0(12)
C6 C7 C8 C1 1.9(16)
C2 C1 C8 C7 -67.4(13)
Pt C1 C8 C7 9.3(12)
C1 C2 C5 C6 0.8(7)
C3 C4 C7 C8 -1.6(8)
C3 C2 C1 C8 -2.2(13)
C4 C5 C6 C7 -1.8(14)
C2 C3 C4 C5 0.9(13)
C6 C7 C8 C1 1.9(16)
